data_4516213
loop_
_publ_author_name
'Dar, Wakeel Ahmed'
'Bodiuzzaman, Mohammad'
'Ghosh, Debasmita'
'Paramasivam, Ganesan'
'Khatun, Esma'
'Sugi, Korath Shivan'
'Pradeep, Thalappil'

_publ_section_title
;
 Interparticle Reactions between Silver Nanoclusters leading to Product
 Co-Crystals by Selective Co-Crystallization.
;
_journal_name_full 'ACS nano'
_journal_paper_doi 10.1021/acsnano.9b06740
_journal_year 2019
_chemical_formula_moiety '0.67(C46 H72 Ag16 F21 O14 S8 Cl)+ 0.33(C46 H72 Ag17 F21 O14 S8 Cl)+ 4(C2 H3 N)+ Cl'
_chemical_formula_sum 'C54 H81 Ag16.33 Cl F21 N4 O14 S8'
_chemical_formula_weight 3462.94
_space_group_crystal_system monoclinic
_space_group_IT_number 14
_space_group_name_Hall '-P 2yn'
_space_group_name_H-M_alt 'P 1 21/n 1'
_atom_sites_solution_hydrogens geom
_audit_creation_method SHELXL-2018/3
_cell_angle_alpha 90
_cell_angle_beta 98.198(14)
_cell_angle_gamma 90
_cell_formula_units_Z 4
_cell_length_a 19.802(9)
_cell_length_b 22.502(10)
_cell_length_c 22.792(11)
_cell_measurement_reflns_used 9431
_cell_measurement_temperature 293(2)
_cell_measurement_theta_max 24.69
_cell_measurement_theta_min 3.01
_cell_volume 10052(8)
_computing_cell_refinement 'APEX3/SAINT (Bruker, 2016)'
_computing_data_collection 'APEX3(Bruker, 2016)'
_computing_data_reduction 'SAINT/XPREP (Bruker, 2016)'
_computing_molecular_graphics 'ORTEP3 (Farrugia, 1997) and Mercury (Bruno et al., 2002)'
_computing_publication_material 'SHELXL-2018/3 (Sheldrick, 2018)'
_computing_structure_refinement 'SHELXL-2018/3 (Sheldrick, 2018)'
_computing_structure_solution 'SHELXT-2014/5 (Sheldrick, 2014)'
_diffrn_ambient_temperature 293(2)
_diffrn_measured_fraction_theta_full 0.998
_diffrn_measured_fraction_theta_max 0.998
_diffrn_measurement_device_type 'Bruker axs kappa apex3 CMOS Diffractometer'
_diffrn_measurement_method '\w and \f scan'
_diffrn_radiation_monochromator graphite
_diffrn_radiation_source 'fine-focus sealed tube'
_diffrn_radiation_type MoK\a
_diffrn_radiation_wavelength 0.71073
_diffrn_reflns_av_R_equivalents 0.1507
_diffrn_reflns_av_unetI/netI 0.0866
_diffrn_reflns_Laue_measured_fraction_full 0.998
_diffrn_reflns_Laue_measured_fraction_max 0.998
_diffrn_reflns_limit_h_max 23
_diffrn_reflns_limit_h_min -22
_diffrn_reflns_limit_k_max 26
_diffrn_reflns_limit_k_min -26
_diffrn_reflns_limit_l_max 27
_diffrn_reflns_limit_l_min -27
_diffrn_reflns_number 137308
_diffrn_reflns_point_group_measured_fraction_full 0.998
_diffrn_reflns_point_group_measured_fraction_max 0.998
_diffrn_reflns_theta_full 25.000
_diffrn_reflns_theta_max 25.000
_diffrn_reflns_theta_min 2.856
_exptl_absorpt_coefficient_mu 3.381
_exptl_absorpt_correction_T_max 0.7453
_exptl_absorpt_correction_T_min 0.5466
_exptl_absorpt_correction_type multi-scan
_exptl_absorpt_process_details 'SADABS (Bruker, 2016)'
_exptl_crystal_colour black
_exptl_crystal_density_diffrn 2.288
_exptl_crystal_description block
_exptl_crystal_F_000 6587
_exptl_crystal_size_max 0.200
_exptl_crystal_size_mid 0.150
_exptl_crystal_size_min 0.100
_refine_diff_density_max 1.946
_refine_diff_density_min -1.274
_refine_diff_density_rms 0.204
_refine_ls_extinction_method none
_refine_ls_goodness_of_fit_ref 1.050
_refine_ls_hydrogen_treatment constr
_refine_ls_matrix_type full
_refine_ls_number_parameters 1192
_refine_ls_number_reflns 17664
_refine_ls_number_restraints 904
_refine_ls_restrained_S_all 1.040
_refine_ls_R_factor_all 0.1811
_refine_ls_R_factor_gt 0.0812
_refine_ls_shift/su_max 0.000
_refine_ls_shift/su_mean 0.000
_refine_ls_structure_factor_coef Fsqd
_refine_ls_weighting_details 'w=1/[\s^2^(Fo^2^)+(0.1365P)^2^+130.0947P] where P=(Fo^2^+2Fc^2^)/3'
_refine_ls_weighting_scheme calc
_refine_ls_wR_factor_gt 0.2079
_refine_ls_wR_factor_ref 0.3073
_reflns_Friedel_coverage 0.000
_reflns_number_gt 8147
_reflns_number_total 17664
_reflns_threshold_expression 'I > 2\s(I)'
_cod_data_source_file nn9b06740_si_002.cif
_cod_data_source_block new1
_cod_original_sg_symbol_H-M 'P 21/n'
_cod_database_code 4516213
_shelx_shelxl_version_number 2018/3
_shelx_space_group_comment
;
The symmetry employed for this shelxl refinement is uniquely defined
by the following loop, which should always be used as a source of
symmetry information in preference to the above space-group names.
They are only intended as comments.
;
_shelx_estimated_absorpt_t_min 0.551
_shelx_estimated_absorpt_t_max 0.729

loop_
_space_group_symop_operation_xyz
'x, y, z'
'-x+1/2, y+1/2, -z+1/2'
'-x, -y, -z'
'x-1/2, -y-1/2, z-1/2'

loop_
_atom_site_label
_atom_site_type_symbol
_atom_site_fract_x
_atom_site_fract_y
_atom_site_fract_z
_atom_site_U_iso_or_equiv
_atom_site_adp_type
_atom_site_occupancy
_atom_site_site_symmetry_order
_atom_site_calc_flag
_atom_site_refinement_flags_posn
_atom_site_refinement_flags_adp
_atom_site_refinement_flags_occupancy
_atom_site_disorder_assembly
_atom_site_disorder_group
C1 C 0.6716(6) 0.4947(6) 0.2225(6) 0.063(5) Uani 1 1 d D U . . .
C2 C 0.6832(12) 0.5147(9) 0.2861(7) 0.106(8) Uani 1 1 d D U . . .
H2A H 0.728307 0.530869 0.295329 0.159 Uiso 1 1 calc R U . . .
H2B H 0.678392 0.481379 0.311533 0.159 Uiso 1 1 calc R U . . .
H2C H 0.650238 0.544555 0.292096 0.159 Uiso 1 1 calc R U . . .
C3 C 0.6537(11) 0.5447(8) 0.1792(8) 0.093(7) Uani 1 1 d D U . . .
H3A H 0.634591 0.577047 0.198793 0.140 Uiso 1 1 calc R U . . .
H3B H 0.621022 0.530982 0.146848 0.140 Uiso 1 1 calc R U . . .
H3C H 0.694135 0.557922 0.164306 0.140 Uiso 1 1 calc R U . . .
C4 C 0.7334(9) 0.4603(9) 0.2077(10) 0.100(7) Uani 1 1 d D U . . .
H4A H 0.772114 0.486422 0.210491 0.150 Uiso 1 1 calc R U . . .
H4B H 0.723804 0.444892 0.168120 0.150 Uiso 1 1 calc R U . . .
H4C H 0.743267 0.428072 0.235146 0.150 Uiso 1 1 calc R U . . .
C5 C 0.3924(8) 0.3494(7) 0.0059(6) 0.076(5) Uani 1 1 d D U . . .
C6 C 0.3503(13) 0.4047(9) 0.0083(13) 0.140(11) Uani 1 1 d D U . . .
H6A H 0.307853 0.400251 -0.017531 0.210 Uiso 1 1 calc R U . . .
H6B H 0.374679 0.438187 -0.004174 0.210 Uiso 1 1 calc R U . . .
H6C H 0.341396 0.410943 0.048168 0.210 Uiso 1 1 calc R U . . .
C7 C 0.4384(14) 0.3531(14) -0.0415(12) 0.172(12) Uani 1 1 d D U . . .
H7A H 0.411181 0.352260 -0.079874 0.258 Uiso 1 1 calc R U . . .
H7B H 0.469233 0.319999 -0.037692 0.258 Uiso 1 1 calc R U . . .
H7C H 0.463956 0.389501 -0.037011 0.258 Uiso 1 1 calc R U . . .
C8 C 0.3499(13) 0.2937(9) 0.0001(12) 0.130(10) Uani 1 1 d D U . . .
H8A H 0.336903 0.283787 0.037899 0.195 Uiso 1 1 calc R U . . .
H8B H 0.376035 0.261707 -0.013140 0.195 Uiso 1 1 calc R U . . .
H8C H 0.309758 0.300099 -0.028128 0.195 Uiso 1 1 calc R U . . .
C9 C 0.3147(7) 0.4924(6) 0.2442(6) 0.067(5) Uani 1 1 d D U . . .
C10 C 0.3013(10) 0.5096(9) 0.1794(7) 0.085(6) Uani 1 1 d D U . . .
H10A H 0.256649 0.526805 0.170657 0.128 Uiso 1 1 calc R U . . .
H10B H 0.303940 0.474866 0.155357 0.128 Uiso 1 1 calc R U . . .
H10C H 0.334852 0.537989 0.171041 0.128 Uiso 1 1 calc R U . . .
C11 C 0.3314(11) 0.5459(7) 0.2836(8) 0.089(7) Uani 1 1 d D U . . .
H11A H 0.289808 0.564427 0.291216 0.134 Uiso 1 1 calc R U . . .
H11B H 0.357479 0.573793 0.264116 0.134 Uiso 1 1 calc R U . . .
H11C H 0.357396 0.533659 0.320329 0.134 Uiso 1 1 calc R U . . .
C12 C 0.2564(9) 0.4565(8) 0.2626(8) 0.080(6) Uani 1 1 d D U . . .
H12A H 0.260360 0.455679 0.305093 0.119 Uiso 1 1 calc R U . . .
H12B H 0.258294 0.416629 0.247903 0.119 Uiso 1 1 calc R U . . .
H12C H 0.213788 0.474363 0.246533 0.119 Uiso 1 1 calc R U . . .
C13 C 0.7270(8) 0.2227(7) 0.1457(8) 0.097(7) Uani 1 1 d D U . . .
C14 C 0.7727(11) 0.2743(9) 0.1662(11) 0.114(8) Uani 1 1 d D U . . .
H14A H 0.767329 0.284268 0.206208 0.170 Uiso 1 1 calc R U . . .
H14B H 0.760561 0.307876 0.140919 0.170 Uiso 1 1 calc R U . . .
H14C H 0.819304 0.263579 0.164521 0.170 Uiso 1 1 calc R U . . .
C15 C 0.7238(14) 0.2141(12) 0.0802(10) 0.146(11) Uani 1 1 d D U . . .
H15A H 0.768550 0.218920 0.069336 0.220 Uiso 1 1 calc R U . . .
H15B H 0.693469 0.242936 0.059669 0.220 Uiso 1 1 calc R U . . .
H15C H 0.707306 0.174835 0.069674 0.220 Uiso 1 1 calc R U . . .
C16 C 0.7483(14) 0.1680(10) 0.1797(13) 0.156(12) Uani 1 1 d D U . . .
H16A H 0.734389 0.133700 0.155910 0.233 Uiso 1 1 calc R U . . .
H16B H 0.727267 0.166996 0.215136 0.233 Uiso 1 1 calc R U . . .
H16C H 0.797015 0.167765 0.190118 0.233 Uiso 1 1 calc R U . . .
C17 C 0.6034(8) 0.3791(8) 0.4679(7) 0.085(6) Uani 1 1 d D U . . .
C18 C 0.6636(11) 0.4110(11) 0.4504(11) 0.126(10) Uani 1 1 d D U . . .
H18A H 0.692918 0.423757 0.485284 0.189 Uiso 1 1 calc R U . . .
H18B H 0.648269 0.445014 0.426683 0.189 Uiso 1 1 calc R U . . .
H18C H 0.688210 0.384777 0.427836 0.189 Uiso 1 1 calc R U . . .
C19 C 0.5621(14) 0.4190(12) 0.5012(12) 0.141(11) Uani 1 1 d D U . . .
H19A H 0.516223 0.420981 0.480960 0.211 Uiso 1 1 calc R U . . .
H19B H 0.581773 0.458108 0.503568 0.211 Uiso 1 1 calc R U . . .
H19C H 0.561878 0.403648 0.540438 0.211 Uiso 1 1 calc R U . . .
C20 C 0.6229(15) 0.3230(10) 0.4999(12) 0.171(13) Uani 1 1 d D U . . .
H20A H 0.670263 0.324549 0.516427 0.257 Uiso 1 1 calc R U . . .
H20B H 0.615354 0.290182 0.472879 0.257 Uiso 1 1 calc R U . . .
H20C H 0.595713 0.317921 0.531239 0.257 Uiso 1 1 calc R U . . .
C21 C 0.2719(7) 0.2347(7) 0.3565(7) 0.076(5) Uani 1 1 d D U . . .
C22 C 0.2449(11) 0.1805(8) 0.3243(10) 0.105(8) Uani 1 1 d D U . . .
H22A H 0.200282 0.171818 0.333840 0.158 Uiso 1 1 calc R U . . .
H22B H 0.274812 0.147638 0.335768 0.158 Uiso 1 1 calc R U . . .
H22C H 0.242177 0.186980 0.282382 0.158 Uiso 1 1 calc R U . . .
C23 C 0.2792(11) 0.2269(10) 0.4234(7) 0.104(8) Uani 1 1 d D U . . .
H23A H 0.234950 0.221476 0.435113 0.157 Uiso 1 1 calc R U . . .
H23B H 0.300268 0.261679 0.442438 0.157 Uiso 1 1 calc R U . . .
H23C H 0.307053 0.192788 0.434862 0.157 Uiso 1 1 calc R U . . .
C24 C 0.2301(10) 0.2893(8) 0.3376(9) 0.089(7) Uani 1 1 d D U . . .
H24A H 0.224991 0.292985 0.295192 0.134 Uiso 1 1 calc R U . . .
H24B H 0.252706 0.323836 0.355505 0.134 Uiso 1 1 calc R U . . .
H24C H 0.185869 0.285663 0.349901 0.134 Uiso 1 1 calc R U . . .
C25 C 0.3740(7) 0.1010(6) 0.1167(6) 0.063(5) Uani 1 1 d D U . . .
C26 C 0.3489(12) 0.1369(9) 0.0615(9) 0.109(8) Uani 1 1 d D U . . .
H26A H 0.302714 0.125844 0.046867 0.164 Uiso 1 1 calc R U . . .
H26B H 0.377385 0.129082 0.031674 0.164 Uiso 1 1 calc R U . . .
H26C H 0.350638 0.178458 0.071086 0.164 Uiso 1 1 calc R U . . .
C27 C 0.4119(12) 0.0465(9) 0.1007(11) 0.121(9) Uani 1 1 d D U . . .
H27A H 0.429906 0.025579 0.136189 0.182 Uiso 1 1 calc R U . . .
H27B H 0.448589 0.058228 0.079905 0.182 Uiso 1 1 calc R U . . .
H27C H 0.381156 0.021010 0.075806 0.182 Uiso 1 1 calc R U . . .
C28 C 0.3172(10) 0.0851(10) 0.1507(9) 0.114(9) Uani 1 1 d D U . . .
H28A H 0.281735 0.065149 0.125008 0.171 Uiso 1 1 calc R U . . .
H28B H 0.299249 0.120612 0.165980 0.171 Uiso 1 1 calc R U . . .
H28C H 0.334329 0.059339 0.183027 0.171 Uiso 1 1 calc R U . . .
C29 C 0.6218(7) 0.1106(6) 0.3899(6) 0.068(5) Uani 1 1 d D U . . .
C30 C 0.6439(11) 0.1482(8) 0.4444(8) 0.091(7) Uani 1 1 d D U . . .
H30A H 0.675265 0.125981 0.472143 0.137 Uiso 1 1 calc R U . . .
H30B H 0.604666 0.158714 0.462516 0.137 Uiso 1 1 calc R U . . .
H30C H 0.665803 0.183593 0.433163 0.137 Uiso 1 1 calc R U . . .
C31 C 0.5844(11) 0.0553(8) 0.4052(10) 0.111(9) Uani 1 1 d D U . . .
H31A H 0.558514 0.039391 0.369858 0.166 Uiso 1 1 calc R U . . .
H31B H 0.554111 0.065209 0.433085 0.166 Uiso 1 1 calc R U . . .
H31C H 0.616785 0.026187 0.422356 0.166 Uiso 1 1 calc R U . . .
C32 C 0.6819(10) 0.0949(10) 0.3591(10) 0.104(8) Uani 1 1 d D U . . .
H32A H 0.699500 0.056824 0.372634 0.157 Uiso 1 1 calc R U . . .
H32B H 0.716821 0.124488 0.367973 0.157 Uiso 1 1 calc R U . . .
H32C H 0.667618 0.093553 0.317066 0.157 Uiso 1 1 calc R U . . .
C33 C 0.6549(11) 0.4118(10) 0.0396(10) 0.082(6) Uani 1 1 d D U . . .
C34 C 0.7155(9) 0.4286(7) 0.0095(7) 0.102(6) Uani 1 1 d D U . . .
C35 C 0.4821(15) 0.6292(8) 0.1990(14) 0.093(6) Uani 1 1 d D U . . .
C36 C 0.4897(10) 0.6952(8) 0.2117(8) 0.127(7) Uani 1 1 d D U . . .
C37 C 0.5442(14) 0.1621(12) -0.0058(9) 0.091(6) Uani 1 1 d D U . . .
C38 C 0.5400(9) 0.1329(8) -0.0654(8) 0.109(6) Uani 1 1 d D U . . .
C39 C 0.7300(13) 0.3060(16) 0.3319(12) 0.116(8) Uani 1 1 d D U . . .
C40 C 0.8060(13) 0.3089(9) 0.3518(8) 0.132(8) Uani 1 1 d D U . . .
C41 C 0.2620(15) 0.300(2) 0.1533(17) 0.141(10) Uani 1 1 d D U . . .
C42 C 0.1856(14) 0.2935(10) 0.1374(9) 0.154(9) Uani 1 1 d D U . . .
C43 C 0.4579(12) 0.1886(15) 0.5102(9) 0.091(6) Uani 1 1 d D U . . .
C44 C 0.4571(9) 0.1636(9) 0.5716(9) 0.111(6) Uani 1 1 d D U . . .
C45 C 0.3450(12) 0.4158(9) 0.4505(11) 0.084(6) Uani 1 1 d D U . . .
C46 C 0.2832(10) 0.4310(7) 0.4797(8) 0.104(6) Uani 1 1 d D U . . .
C47 C 0.5298(12) 0.5800(11) 0.3818(10) 0.085(6) Uani 1 1 d . . . . .
C48 C 0.5511(19) 0.6435(10) 0.3840(10) 0.142(14) Uani 1 1 d . . . . .
H48A H 0.524749 0.664826 0.352130 0.212 Uiso 1 1 calc R U . . .
H48B H 0.598638 0.646149 0.380089 0.212 Uiso 1 1 calc R U . . .
H48C H 0.543650 0.660515 0.421170 0.212 Uiso 1 1 calc R U . . .
N2 N 0.3934(15) 0.0612(13) 0.3437(13) 0.147(9) Uani 1 1 d D U . . .
C49 C 0.3869(17) 0.0325(15) 0.3811(14) 0.126(9) Uani 1 1 d D U . . .
C50 C 0.377(2) -0.0060(18) 0.4254(17) 0.170(11) Uani 1 1 d D U . . .
C51 C 0.6210(14) 0.0272(13) 0.136(2) 0.131(14) Uani 1 1 d . . . . .
C52 C 0.639(2) -0.0068(16) 0.0865(17) 0.169(16) Uani 1 1 d . . . . .
H52A H 0.611424 -0.042074 0.081418 0.253 Uiso 1 1 calc R U . . .
H52B H 0.686256 -0.017740 0.094263 0.253 Uiso 1 1 calc R U . . .
H52C H 0.631088 0.016720 0.051057 0.253 Uiso 1 1 calc R U . . .
C53 C 0.499(3) -0.0599(14) 0.2536(13) 0.25(3) Uani 1 1 d . . . . .
C54 C 0.499(4) -0.1233(19) 0.2520(14) 0.44(8) Uani 1 1 d . . . . .
H54A H 0.535628 -0.136728 0.231605 0.662 Uiso 1 1 calc R U . . .
H54B H 0.456447 -0.137281 0.231508 0.662 Uiso 1 1 calc R U . . .
H54C H 0.505830 -0.138557 0.291719 0.662 Uiso 1 1 calc R U . . .
N1 N 0.5105(12) 0.5368(8) 0.3768(9) 0.098(7) Uani 1 1 d . . . . .
N3 N 0.6024(17) 0.0538(12) 0.1687(16) 0.154(12) Uani 1 1 d . . . . .
N4 N 0.4998(15) -0.0107(10) 0.2562(11) 0.133(10) Uani 1 1 d . . . . .
O1 O 0.6069(7) 0.4450(6) 0.0335(6) 0.077(4) Uani 1 1 d D . . . .
O2 O 0.6604(12) 0.3635(9) 0.0655(13) 0.181(12) Uani 1 1 d D . . . .
O3 O 0.5070(9) 0.6011(7) 0.2442(8) 0.105(5) Uani 1 1 d D . . . .
O4 O 0.4544(12) 0.6115(9) 0.1524(9) 0.148(9) Uani 1 1 d D . . . .
O5 O 0.5480(14) 0.2166(8) -0.0048(8) 0.149(9) Uani 1 1 d D . . . .
O6 O 0.5496(10) 0.1273(8) 0.0373(7) 0.114(6) Uani 1 1 d D . . . .
O7 O 0.7014(11) 0.3477(10) 0.3089(11) 0.164(11) Uani 1 1 d D . . . .
O8 O 0.7072(15) 0.2553(9) 0.3415(12) 0.191(14) Uani 1 1 d D . . . .
O9 O 0.2808(18) 0.3510(15) 0.1527(19) 0.31(3) Uani 1 1 d D . . . .
O10 O 0.291(2) 0.2539(17) 0.1621(15) 0.29(3) Uani 1 1 d D . . . .
O11 O 0.4584(11) 0.2423(7) 0.5044(7) 0.114(7) Uani 1 1 d D . . . .
O12 O 0.4546(10) 0.1493(7) 0.4709(7) 0.108(6) Uani 1 1 d D . . . .
O13 O 0.3732(9) 0.3682(6) 0.4719(6) 0.095(5) Uani 1 1 d D . . . .
O14 O 0.3586(9) 0.4472(7) 0.4132(7) 0.098(5) Uani 1 1 d D . . . .
F1 F 0.6999(10) 0.4412(9) -0.0466(6) 0.175(8) Uani 1 1 d D U . . .
F2 F 0.7633(9) 0.3876(7) 0.0121(9) 0.165(7) Uani 1 1 d D U . . .
F3 F 0.7467(10) 0.4759(8) 0.0342(9) 0.185(8) Uani 1 1 d D U . . .
F4 F 0.4470(14) 0.7151(11) 0.2471(13) 0.151(9) Uani 0.69(2) 1 d D U P A 1
F5 F 0.5502(11) 0.7131(10) 0.2380(14) 0.146(9) Uani 0.69(2) 1 d D U P A 1
F6 F 0.4774(19) 0.7281(12) 0.1635(9) 0.158(10) Uani 0.69(2) 1 d D U P A 1
F4' F 0.498(3) 0.719(2) 0.2668(14) 0.139(13) Uani 0.31(2) 1 d D U P A 2
F5' F 0.543(2) 0.716(2) 0.186(3) 0.156(13) Uani 0.31(2) 1 d D U P A 2
F6' F 0.435(2) 0.724(2) 0.182(2) 0.131(12) Uani 0.31(2) 1 d D U P A 2
F7 F 0.555(2) 0.1678(14) -0.1078(15) 0.144(11) Uani 0.48(2) 1 d D U P B 3
F8 F 0.5821(18) 0.0872(13) -0.0654(15) 0.122(10) Uani 0.48(2) 1 d D U P B 3
F9 F 0.4790(12) 0.1120(19) -0.0838(18) 0.148(11) Uani 0.48(2) 1 d D U P B 3
F7' F 0.5961(16) 0.1428(17) -0.0920(14) 0.133(10) Uani 0.52(2) 1 d D U P B 4
F8' F 0.530(2) 0.0735(11) -0.0674(17) 0.141(10) Uani 0.52(2) 1 d D U P B 4
F9' F 0.4870(15) 0.1558(16) -0.1038(13) 0.126(10) Uani 0.52(2) 1 d D U P B 4
F10 F 0.8332(10) 0.3475(10) 0.3204(9) 0.195(9) Uani 1 1 d D U . . .
F11 F 0.8206(11) 0.3252(9) 0.4067(8) 0.175(8) Uani 1 1 d D U . . .
F12 F 0.8401(12) 0.2601(10) 0.3479(10) 0.207(10) Uani 1 1 d D U . . .
F13 F 0.1544(11) 0.3298(11) 0.1682(10) 0.202(10) Uani 1 1 d D U . . .
F14 F 0.1623(16) 0.2411(11) 0.1487(12) 0.251(12) Uani 1 1 d D U . . .
F15 F 0.1637(11) 0.3024(12) 0.0826(8) 0.214(10) Uani 1 1 d D U . . .
F16 F 0.5202(12) 0.1451(19) 0.5927(16) 0.143(11) Uani 0.49(2) 1 d D U P C 5
F17 F 0.4185(19) 0.1153(14) 0.5739(13) 0.122(10) Uani 0.49(2) 1 d D U P C 5
F18 F 0.439(2) 0.2005(13) 0.6123(14) 0.139(10) Uani 0.49(2) 1 d D U P C 5
F16' F 0.483(2) 0.1110(14) 0.5852(17) 0.146(11) Uani 0.51(2) 1 d D U P C 6
F17' F 0.3965(15) 0.161(2) 0.5896(15) 0.135(10) Uani 0.51(2) 1 d D U P C 6
F18' F 0.491(2) 0.1986(15) 0.6121(13) 0.137(10) Uani 0.51(2) 1 d D U P C 6
F19 F 0.2354(8) 0.3894(7) 0.4721(8) 0.144(6) Uani 1 1 d D U . . .
F20 F 0.2531(8) 0.4822(6) 0.4616(7) 0.137(6) Uani 1 1 d D U . . .
F21 F 0.2989(9) 0.4365(7) 0.5387(6) 0.139(6) Uani 1 1 d D U . . .
S1 S 0.5949(2) 0.44446(18) 0.21233(19) 0.0505(10) Uani 1 1 d D . . . .
S2 S 0.4523(2) 0.34416(18) 0.07827(18) 0.0513(10) Uani 1 1 d D . . . .
S3 S 0.3926(2) 0.44300(18) 0.2526(2) 0.0535(10) Uani 1 1 d D . . . .
S4 S 0.6384(2) 0.23946(18) 0.1616(2) 0.0557(11) Uani 1 1 d D . . . .
S5 S 0.5429(2) 0.35913(19) 0.39799(19) 0.0532(10) Uani 1 1 d D . . . .
S6 S 0.3594(2) 0.24814(17) 0.33562(19) 0.0497(10) Uani 1 1 d D . . . .
S7 S 0.4353(2) 0.14853(18) 0.16808(18) 0.0513(10) Uani 1 1 d D . . . .
S8 S 0.5601(2) 0.15380(18) 0.33457(19) 0.0523(10) Uani 1 1 d D . . . .
Ag1 Ag 0.53246(8) 0.43243(7) 0.10476(7) 0.0707(4) Uani 1 1 d . . . . .
Ag2 Ag 0.49382(8) 0.50021(7) 0.23480(8) 0.0744(5) Uani 1 1 d . . . . .
Ag3 Ag 0.40386(10) 0.38863(8) 0.16107(8) 0.0877(6) Uani 1 1 d . . . . .
Ag4 Ag 0.56262(9) 0.29014(7) 0.06934(7) 0.0776(5) Uani 1 1 d . . . . .
Ag5 Ag 0.62288(9) 0.34192(7) 0.18960(9) 0.0821(5) Uani 1 1 d . . . . .
Ag6 Ag 0.58152(9) 0.39238(7) 0.30556(7) 0.0765(5) Uani 1 1 d . . . . .
Ag7 Ag 0.45583(9) 0.44095(7) 0.36300(7) 0.0753(5) Uani 1 1 d . . . . .
Ag8 Ag 0.37481(8) 0.34281(6) 0.28829(8) 0.0730(5) Uani 1 1 d . . . . .
Ag9 Ag 0.4972(2) 0.29690(18) 0.24300(17) 0.0548(10) Uani 0.3333 1 d . . P . .
Ag10 Ag 0.43428(10) 0.25251(7) 0.13133(7) 0.0785(5) Uani 1 1 d . . . . .
Ag11 Ag 0.54774(9) 0.16357(8) 0.12995(8) 0.0810(5) Uani 1 1 d . . . . .
Ag12 Ag 0.61588(11) 0.20523(8) 0.25835(8) 0.0912(6) Uani 1 1 d . . . . .
Ag13 Ag 0.56310(10) 0.26044(7) 0.36158(8) 0.0821(5) Uani 1 1 d . . . . .
Ag14 Ag 0.43741(8) 0.30370(7) 0.41961(7) 0.0671(4) Uani 1 1 d . . . . .
Ag15 Ag 0.37988(10) 0.20375(8) 0.24144(8) 0.0854(5) Uani 1 1 d . . . . .
Ag16 Ag 0.44889(9) 0.17290(7) 0.37294(8) 0.0768(5) Uani 1 1 d . . . . .
Ag17 Ag 0.50228(14) 0.09053(9) 0.25115(10) 0.1279(10) Uani 1 1 d . . . . .
Cl1 Cl 0.4616(11) 0.5185(7) 0.0804(8) 0.226(9) Uani 0.75 1 d . . P . .
Cl1' Cl 0.599(2) 0.3110(19) -0.044(2) 0.175(17) Uani 0.25 1 d . . P . .

loop_
_atom_site_aniso_label
_atom_site_aniso_U_11
_atom_site_aniso_U_22
_atom_site_aniso_U_33
_atom_site_aniso_U_23
_atom_site_aniso_U_13
_atom_site_aniso_U_12
C1 0.048(10) 0.066(10) 0.074(11) -0.005(9) 0.005(8) -0.020(8)
C2 0.109(18) 0.092(15) 0.110(18) 0.012(14) -0.005(15) -0.040(14)
C3 0.094(16) 0.082(14) 0.105(16) 0.034(13) 0.018(13) 0.003(12)
C4 0.060(13) 0.114(17) 0.128(19) 0.002(15) 0.025(13) -0.018(12)
C5 0.084(13) 0.085(13) 0.051(10) 0.012(9) -0.017(9) 0.007(11)
C6 0.15(2) 0.087(16) 0.16(2) 0.006(16) -0.06(2) 0.033(16)
C7 0.15(3) 0.28(3) 0.083(18) 0.02(2) 0.022(18) 0.04(3)
C8 0.15(2) 0.100(18) 0.12(2) 0.018(16) -0.044(18) -0.025(17)
C9 0.059(10) 0.066(10) 0.077(11) 0.013(9) 0.019(9) 0.024(9)
C10 0.080(14) 0.102(15) 0.076(13) 0.012(12) 0.016(11) 0.039(12)
C11 0.107(16) 0.047(11) 0.116(17) -0.019(11) 0.026(14) 0.021(11)
C12 0.053(11) 0.086(14) 0.107(16) 0.018(12) 0.039(11) 0.007(10)
C13 0.080(14) 0.075(13) 0.146(18) 0.007(13) 0.048(13) 0.019(11)
C14 0.062(14) 0.126(19) 0.16(2) 0.022(18) 0.053(15) 0.005(14)
C15 0.12(2) 0.19(3) 0.16(2) -0.04(2) 0.078(19) 0.02(2)
C16 0.11(2) 0.12(2) 0.25(3) 0.08(2) 0.09(2) 0.068(16)
C17 0.084(13) 0.089(14) 0.071(12) -0.009(11) -0.026(11) -0.016(11)
C18 0.095(17) 0.17(2) 0.107(18) -0.054(17) -0.002(15) -0.053(17)
C19 0.17(3) 0.16(2) 0.096(18) -0.051(17) 0.013(18) 0.03(2)
C20 0.21(3) 0.16(2) 0.11(2) 0.049(19) -0.08(2) -0.04(2)
C21 0.048(10) 0.079(12) 0.108(14) -0.022(11) 0.031(10) -0.013(9)
C22 0.071(14) 0.088(15) 0.16(2) -0.023(15) 0.031(15) -0.031(12)
C23 0.085(15) 0.15(2) 0.091(16) -0.022(15) 0.042(13) -0.034(15)
C24 0.065(13) 0.097(15) 0.113(17) 0.021(13) 0.035(12) 0.008(12)
C25 0.078(12) 0.061(10) 0.049(9) -0.017(8) 0.004(9) -0.017(9)
C26 0.104(17) 0.101(17) 0.111(18) -0.013(15) -0.028(15) -0.023(14)
C27 0.12(2) 0.101(17) 0.14(2) -0.053(16) 0.014(17) -0.033(16)
C28 0.102(17) 0.144(19) 0.102(17) -0.032(15) 0.034(14) -0.091(16)
C29 0.066(11) 0.052(10) 0.085(12) 0.023(9) 0.009(9) 0.028(9)
C30 0.109(17) 0.072(13) 0.088(15) 0.005(11) -0.004(13) 0.021(12)
C31 0.111(18) 0.075(14) 0.14(2) 0.063(14) -0.016(16) -0.007(13)
C32 0.081(15) 0.119(18) 0.118(18) 0.000(15) 0.028(13) 0.056(14)
C33 0.088(14) 0.077(13) 0.086(13) 0.021(11) 0.032(11) 0.021(11)
C34 0.110(14) 0.090(13) 0.113(14) 0.018(12) 0.041(12) 0.003(12)
C35 0.132(17) 0.048(11) 0.106(16) -0.012(12) 0.037(14) 0.015(12)
C36 0.174(18) 0.070(11) 0.137(15) 0.000(11) 0.025(14) 0.006(12)
C37 0.115(16) 0.085(14) 0.074(13) -0.005(12) 0.012(12) -0.001(13)
C38 0.133(15) 0.101(13) 0.090(12) -0.002(11) 0.008(12) -0.001(12)
C39 0.127(18) 0.131(19) 0.085(15) 0.002(15) 0.001(14) -0.020(17)
C40 0.121(16) 0.165(18) 0.104(14) 0.019(15) -0.009(14) -0.012(15)
C41 0.13(2) 0.17(2) 0.121(19) -0.034(19) -0.003(17) 0.02(2)
C42 0.134(17) 0.19(2) 0.132(17) -0.018(17) -0.002(16) 0.023(18)
C43 0.070(13) 0.145(18) 0.058(11) 0.014(13) 0.014(10) 0.016(13)
C44 0.107(14) 0.145(16) 0.079(11) 0.018(12) 0.007(11) 0.008(12)
C45 0.111(15) 0.053(11) 0.099(14) 0.003(11) 0.046(12) -0.006(11)
C46 0.117(14) 0.083(12) 0.118(14) -0.001(12) 0.038(12) 0.012(12)
C47 0.093(17) 0.079(16) 0.082(15) -0.007(13) 0.008(13) 0.003(14)
C48 0.29(4) 0.073(16) 0.062(14) -0.034(12) 0.03(2) -0.06(2)
N2 0.128(15) 0.143(17) 0.167(18) 0.017(15) 0.011(15) -0.023(14)
C49 0.115(13) 0.135(14) 0.128(14) 0.006(12) 0.012(12) 0.006(12)
C50 0.161(19) 0.19(2) 0.16(2) 0.039(17) 0.030(17) 0.009(18)
C51 0.065(16) 0.070(18) 0.26(5) 0.03(2) 0.04(2) 0.020(14)
C52 0.21(4) 0.14(3) 0.17(3) -0.06(3) 0.08(3) -0.02(3)
C53 0.60(11) 0.06(2) 0.070(19) 0.000(14) 0.02(3) -0.07(3)
C54 1.2(2) 0.11(3) 0.06(2) -0.016(19) 0.08(6) -0.13(6)
N1 0.15(2) 0.047(10) 0.103(15) -0.013(10) 0.034(13) -0.024(12)
N3 0.16(3) 0.094(19) 0.21(3) -0.018(19) 0.05(2) 0.050(18)
N4 0.22(3) 0.059(14) 0.13(2) -0.002(12) 0.04(2) -0.022(15)
O1 0.076(9) 0.088(10) 0.071(9) 0.019(7) 0.026(7) 0.013(8)
O2 0.16(2) 0.119(16) 0.29(3) 0.09(2) 0.10(2) 0.068(15)
O3 0.137(16) 0.059(9) 0.119(14) 0.000(9) 0.017(12) 0.005(9)
O4 0.19(2) 0.129(17) 0.132(17) -0.060(15) 0.032(16) 0.014(15)
O5 0.26(3) 0.113(15) 0.076(12) -0.019(11) 0.023(14) 0.048(17)
O6 0.130(15) 0.140(15) 0.076(11) -0.012(11) 0.031(10) -0.028(12)
O7 0.120(17) 0.20(2) 0.17(2) 0.076(19) 0.036(15) 0.087(17)
O8 0.22(3) 0.104(15) 0.21(3) 0.072(17) -0.08(2) -0.067(17)
O9 0.23(4) 0.34(5) 0.40(6) -0.22(5) 0.15(4) -0.16(4)
O10 0.36(5) 0.30(4) 0.17(3) -0.01(3) -0.08(3) 0.20(4)
O11 0.183(19) 0.077(11) 0.073(10) 0.024(9) -0.016(11) -0.019(11)
O12 0.148(16) 0.100(12) 0.084(11) 0.024(10) 0.044(11) 0.029(11)
O13 0.125(13) 0.084(10) 0.084(10) -0.004(8) 0.041(9) 0.031(10)
O14 0.119(13) 0.099(12) 0.084(10) 0.030(9) 0.037(10) 0.018(10)
F1 0.178(17) 0.26(2) 0.098(11) 0.074(13) 0.061(11) 0.023(16)
F2 0.126(13) 0.139(14) 0.25(2) 0.004(14) 0.093(14) 0.034(11)
F3 0.163(17) 0.158(16) 0.25(2) -0.050(16) 0.074(16) -0.064(14)
F4 0.19(2) 0.091(13) 0.17(2) -0.043(14) 0.028(19) 0.010(16)
F5 0.19(2) 0.084(13) 0.16(2) -0.004(15) 0.018(18) -0.037(15)
F6 0.24(3) 0.088(13) 0.151(19) 0.035(13) 0.034(19) 0.005(18)
F4' 0.20(3) 0.071(18) 0.15(2) -0.033(19) 0.02(2) 0.00(2)
F5' 0.20(3) 0.10(2) 0.17(3) 0.00(2) 0.03(3) 0.01(2)
F6' 0.16(3) 0.066(18) 0.17(2) 0.02(2) 0.06(2) 0.02(2)
F7 0.19(2) 0.13(2) 0.117(19) 0.011(17) 0.02(2) 0.00(2)
F8 0.17(2) 0.091(17) 0.114(17) -0.020(15) 0.039(19) 0.009(18)
F9 0.15(2) 0.14(2) 0.14(2) -0.022(19) -0.025(19) -0.027(19)
F7' 0.16(2) 0.17(2) 0.089(16) -0.012(16) 0.056(16) 0.019(19)
F8' 0.18(2) 0.100(17) 0.141(19) -0.014(16) 0.01(2) -0.002(18)
F9' 0.119(18) 0.14(2) 0.098(16) -0.018(16) -0.050(15) 0.001(18)
F10 0.118(14) 0.27(2) 0.180(18) 0.079(17) -0.016(13) -0.068(15)
F11 0.158(16) 0.208(19) 0.139(15) -0.020(14) -0.045(13) -0.033(14)
F12 0.162(18) 0.26(2) 0.20(2) 0.023(19) 0.018(15) 0.092(17)
F13 0.119(15) 0.25(2) 0.23(2) -0.078(19) 0.021(15) 0.042(15)
F14 0.22(2) 0.25(3) 0.28(3) 0.03(2) 0.03(2) -0.09(2)
F15 0.156(17) 0.32(3) 0.139(16) 0.007(18) -0.059(14) 0.009(18)
F16 0.14(2) 0.18(2) 0.101(17) 0.063(19) -0.021(17) 0.008(19)
F17 0.13(2) 0.15(2) 0.089(16) 0.035(17) 0.018(16) -0.030(19)
F18 0.15(2) 0.19(2) 0.083(16) 0.015(17) 0.053(18) 0.00(2)
F16' 0.17(2) 0.15(2) 0.113(17) 0.039(18) -0.01(2) 0.01(2)
F17' 0.13(2) 0.18(2) 0.102(17) 0.013(18) 0.054(15) -0.018(19)
F18' 0.13(2) 0.19(2) 0.082(15) 0.034(16) -0.010(17) 0.01(2)
F19 0.097(11) 0.138(13) 0.209(17) -0.015(12) 0.059(11) -0.035(10)
F20 0.145(13) 0.118(11) 0.155(14) 0.038(10) 0.050(11) 0.062(10)
F21 0.174(16) 0.153(14) 0.103(11) 0.001(10) 0.064(11) 0.033(12)
S1 0.052(2) 0.043(2) 0.057(2) 0.0022(18) 0.010(2) -0.0033(19)
S2 0.058(3) 0.050(2) 0.045(2) 0.0008(18) 0.0049(19) 0.001(2)
S3 0.058(3) 0.045(2) 0.061(3) 0.0041(19) 0.018(2) 0.009(2)
S4 0.056(3) 0.043(2) 0.072(3) 0.000(2) 0.022(2) 0.001(2)
S5 0.061(3) 0.048(2) 0.050(2) -0.0069(19) 0.006(2) -0.005(2)
S6 0.055(3) 0.042(2) 0.053(2) -0.0012(18) 0.0127(19) -0.0029(19)
S7 0.059(3) 0.045(2) 0.049(2) -0.0072(18) 0.0074(19) -0.0062(19)
S8 0.055(3) 0.045(2) 0.057(2) 0.0077(19) 0.006(2) 0.0053(19)
Ag1 0.0758(10) 0.0711(9) 0.0649(9) 0.0042(7) 0.0084(8) -0.0051(8)
Ag2 0.0684(10) 0.0628(9) 0.0959(12) 0.0106(8) 0.0259(8) 0.0045(7)
Ag3 0.1104(14) 0.0832(11) 0.0747(11) -0.0094(9) 0.0312(10) 0.0235(10)
Ag4 0.0793(11) 0.0766(10) 0.0780(10) -0.0040(8) 0.0148(8) 0.0141(8)
Ag5 0.0827(11) 0.0548(9) 0.1072(13) -0.0198(8) 0.0078(10) 0.0101(8)
Ag6 0.0927(12) 0.0792(10) 0.0597(9) 0.0081(8) 0.0182(8) -0.0210(9)
Ag7 0.0885(12) 0.0688(10) 0.0687(10) -0.0026(8) 0.0115(8) 0.0067(8)
Ag8 0.0776(10) 0.0513(8) 0.0915(11) 0.0180(8) 0.0169(8) -0.0013(7)
Ag9 0.048(2) 0.058(2) 0.056(2) -0.0058(18) 0.0013(18) -0.0009(18)
Ag10 0.1060(13) 0.0547(9) 0.0722(10) 0.0113(7) 0.0037(9) -0.0126(8)
Ag11 0.0793(11) 0.0793(11) 0.0896(12) -0.0178(9) 0.0302(9) -0.0152(9)
Ag12 0.1070(14) 0.0942(13) 0.0815(11) 0.0200(9) 0.0449(10) 0.0150(10)
Ag13 0.1168(14) 0.0527(9) 0.0762(10) -0.0062(7) 0.0121(10) 0.0097(9)
Ag14 0.0755(10) 0.0616(9) 0.0659(9) -0.0044(7) 0.0154(7) -0.0065(7)
Ag15 0.1025(13) 0.0845(11) 0.0767(11) -0.0251(9) 0.0383(10) -0.0109(10)
Ag16 0.0766(11) 0.0753(10) 0.0825(11) 0.0136(8) 0.0254(8) 0.0181(8)
Ag17 0.186(3) 0.0669(11) 0.1075(16) 0.0068(10) -0.0583(17) -0.0065(12)
Cl1 0.31(2) 0.160(12) 0.177(14) 0.000(11) -0.069(15) 0.060(14)
Cl1' 0.14(3) 0.17(3) 0.21(4) -0.06(3) -0.01(3) 0.02(3)

loop_
_atom_type_symbol
_atom_type_description
_atom_type_scat_dispersion_real
_atom_type_scat_dispersion_imag
_atom_type_scat_source
C C 0.0033 0.0016 'International Tables Vol C Tables 4.2.6.8 and 6.1.1.4'
H H 0.0000 0.0000 'International Tables Vol C Tables 4.2.6.8 and 6.1.1.4'
N N 0.0061 0.0033 'International Tables Vol C Tables 4.2.6.8 and 6.1.1.4'
O O 0.0106 0.0060 'International Tables Vol C Tables 4.2.6.8 and 6.1.1.4'
F F 0.0171 0.0103 'International Tables Vol C Tables 4.2.6.8 and 6.1.1.4'
S S 0.1246 0.1234 'International Tables Vol C Tables 4.2.6.8 and 6.1.1.4'
Ag Ag -0.8971 1.1015 'International Tables Vol C Tables 4.2.6.8 and 6.1.1.4'
Cl Cl 0.1484 0.1585 'International Tables Vol C Tables 4.2.6.8 and 6.1.1.4'

loop_
_geom_angle_atom_site_label_1
_geom_angle_atom_site_label_2
_geom_angle_atom_site_label_3
_geom_angle
C2 C1 C3 113.4(11)
C2 C1 C4 110.4(10)
C3 C1 C4 110.8(11)
C2 C1 S1 107.9(11)
C3 C1 S1 104.9(12)
C4 C1 S1 109.1(11)
C1 C2 H2A 109.5
C1 C2 H2B 109.5
H2A C2 H2B 109.5
C1 C2 H2C 109.5
H2A C2 H2C 109.5
H2B C2 H2C 109.5
C1 C3 H3A 109.5
C1 C3 H3B 109.5
H3A C3 H3B 109.5
C1 C3 H3C 109.5
H3A C3 H3C 109.5
H3B C3 H3C 109.5
C1 C4 H4A 109.5
C1 C4 H4B 109.5
H4A C4 H4B 109.5
C1 C4 H4C 109.5
H4A C4 H4C 109.5
H4B C4 H4C 109.5
C6 C5 C8 112.7(11)
C6 C5 C7 112.0(11)
C8 C5 C7 111.7(12)
C6 C5 S2 107.6(13)
C8 C5 S2 107.3(13)
C7 C5 S2 105.1(14)
C5 C6 H6A 109.5
C5 C6 H6B 109.5
H6A C6 H6B 109.5
C5 C6 H6C 109.5
H6A C6 H6C 109.5
H6B C6 H6C 109.5
C5 C7 H7A 109.5
C5 C7 H7B 109.5
H7A C7 H7B 109.5
C5 C7 H7C 109.5
H7A C7 H7C 109.5
H7B C7 H7C 109.5
C5 C8 H8A 109.5
C5 C8 H8B 109.5
H8A C8 H8B 109.5
C5 C8 H8C 109.5
H8A C8 H8C 109.5
H8B C8 H8C 109.5
C11 C9 C10 111.7(10)
C11 C9 C12 111.8(10)
C10 C9 C12 111.8(10)
C11 C9 S3 107.7(11)
C10 C9 S3 106.0(10)
C12 C9 S3 107.5(10)
C9 C10 H10A 109.5
C9 C10 H10B 109.5
H10A C10 H10B 109.5
C9 C10 H10C 109.5
H10A C10 H10C 109.5
H10B C10 H10C 109.5
C9 C11 H11A 109.5
C9 C11 H11B 109.5
H11A C11 H11B 109.5
C9 C11 H11C 109.5
H11A C11 H11C 109.5
H11B C11 H11C 109.5
C9 C12 H12A 109.5
C9 C12 H12B 109.5
H12A C12 H12B 109.5
C9 C12 H12C 109.5
H12A C12 H12C 109.5
H12B C12 H12C 109.5
C16 C13 C15 112.5(12)
C16 C13 C14 111.3(12)
C15 C13 C14 110.4(11)
C16 C13 S4 105.6(13)
C15 C13 S4 108.1(14)
C14 C13 S4 108.8(12)
C13 C14 H14A 109.5
C13 C14 H14B 109.5
H14A C14 H14B 109.5
C13 C14 H14C 109.5
H14A C14 H14C 109.5
H14B C14 H14C 109.5
C13 C15 H15A 109.5
C13 C15 H15B 109.5
H15A C15 H15B 109.5
C13 C15 H15C 109.5
H15A C15 H15C 109.5
H15B C15 H15C 109.5
C13 C16 H16A 109.5
C13 C16 H16B 109.5
H16A C16 H16B 109.5
C13 C16 H16C 109.5
H16A C16 H16C 109.5
H16B C16 H16C 109.5
C20 C17 C19 112.7(12)
C20 C17 C18 112.3(12)
C19 C17 C18 111.3(12)
C20 C17 S5 107.4(14)
C19 C17 S5 104.1(14)
C18 C17 S5 108.7(13)
C17 C18 H18A 109.5
C17 C18 H18B 109.5
H18A C18 H18B 109.5
C17 C18 H18C 109.5
H18A C18 H18C 109.5
H18B C18 H18C 109.5
C17 C19 H19A 109.5
C17 C19 H19B 109.5
H19A C19 H19B 109.5
C17 C19 H19C 109.5
H19A C19 H19C 109.5
H19B C19 H19C 109.5
C17 C20 H20A 109.5
C17 C20 H20B 109.5
H20A C20 H20B 109.5
C17 C20 H20C 109.5
H20A C20 H20C 109.5
H20B C20 H20C 109.5
C22 C21 C24 112.5(11)
C22 C21 C23 112.3(11)
C24 C21 C23 110.5(11)
C22 C21 S6 106.6(12)
C24 C21 S6 106.4(11)
C23 C21 S6 108.2(12)
C21 C22 H22A 109.5
C21 C22 H22B 109.5
H22A C22 H22B 109.5
C21 C22 H22C 109.5
H22A C22 H22C 109.5
H22B C22 H22C 109.5
C21 C23 H23A 109.5
C21 C23 H23B 109.5
H23A C23 H23B 109.5
C21 C23 H23C 109.5
H23A C23 H23C 109.5
H23B C23 H23C 109.5
C21 C24 H24A 109.5
C21 C24 H24B 109.5
H24A C24 H24B 109.5
C21 C24 H24C 109.5
H24A C24 H24C 109.5
H24B C24 H24C 109.5
C28 C25 C27 111.5(11)
C28 C25 C26 112.1(11)
C27 C25 C26 110.4(11)
C28 C25 S7 106.0(11)
C27 C25 S7 108.1(12)
C26 C25 S7 108.5(11)
C25 C26 H26A 109.5
C25 C26 H26B 109.5
H26A C26 H26B 109.5
C25 C26 H26C 109.5
H26A C26 H26C 109.5
H26B C26 H26C 109.5
C25 C27 H27A 109.5
C25 C27 H27B 109.5
H27A C27 H27B 109.5
C25 C27 H27C 109.5
H27A C27 H27C 109.5
H27B C27 H27C 109.5
C25 C28 H28A 109.5
C25 C28 H28B 109.5
H28A C28 H28B 109.5
C25 C28 H28C 109.5
H28A C28 H28C 109.5
H28B C28 H28C 109.5
C32 C29 C31 111.1(11)
C32 C29 C30 110.9(11)
C31 C29 C30 111.4(11)
C32 C29 S8 106.6(12)
C31 C29 S8 106.5(11)
C30 C29 S8 110.0(11)
C29 C30 H30A 109.5
C29 C30 H30B 109.5
H30A C30 H30B 109.5
C29 C30 H30C 109.5
H30A C30 H30C 109.5
H30B C30 H30C 109.5
C29 C31 H31A 109.5
C29 C31 H31B 109.5
H31A C31 H31B 109.5
C29 C31 H31C 109.5
H31A C31 H31C 109.5
H31B C31 H31C 109.5
C29 C32 H32A 109.5
C29 C32 H32B 109.5
H32A C32 H32B 109.5
C29 C32 H32C 109.5
H32A C32 H32C 109.5
H32B C32 H32C 109.5
O1 C33 O2 128.1(19)
O1 C33 C34 117.3(18)
O2 C33 C34 114(2)
F1 C34 F2 105.4(14)
F1 C34 F3 106.0(14)
F2 C34 F3 104.9(14)
F1 C34 C33 114.0(17)
F2 C34 C33 114.7(16)
F3 C34 C33 111.1(18)
O4 C35 O3 129.9(19)
O4 C35 C36 121(3)
O3 C35 C36 109(2)
F6 C36 F5 104.7(15)
F6 C36 F4 105.0(15)
F5 C36 F4 103.6(14)
F4' C36 F6' 105.0(18)
F4' C36 F5' 104.9(18)
F6' C36 F5' 103.3(17)
F6 C36 C35 113(2)
F5 C36 C35 116(2)
F4 C36 C35 113.0(19)
F4' C36 C35 124(3)
F6' C36 C35 109(3)
F5' C36 C35 109(3)
O5 C37 O6 127.8(19)
O5 C37 C38 117(2)
O6 C37 C38 115(2)
F9 C38 F7 106.2(16)
F9 C38 F8 105.8(15)
F7 C38 F8 104.6(15)
F8' C38 F7' 105.9(16)
F8' C38 F9' 104.7(16)
F7' C38 F9' 104.7(16)
F9 C38 C37 112(2)
F7 C38 C37 114(2)
F8 C38 C37 113(2)
F8' C38 C37 117(2)
F7' C38 C37 113(2)
F9' C38 C37 111(2)
O7 C39 O8 130(3)
O7 C39 C40 120(3)
O8 C39 C40 111(3)
F10 C40 F11 106.9(17)
F10 C40 F12 105.6(17)
F11 C40 F12 105.0(16)
F10 C40 C39 110(2)
F11 C40 C39 112(2)
F12 C40 C39 117(2)
O10 C41 O9 134(3)
O10 C41 C42 114(4)
O9 C41 C42 112(4)
F15 C42 F13 108.1(18)
F15 C42 F14 104.7(18)
F13 C42 F14 104.7(18)
F15 C42 C41 114(2)
F13 C42 C41 111(2)
F14 C42 C41 114(3)
O11 C43 O12 128.6(18)
O11 C43 C44 118(2)
O12 C43 C44 113(2)
F16' C44 F18' 103.4(18)
F16' C44 F17' 103.3(19)
F18' C44 F17' 101.7(18)
F18 C44 F17 105.6(15)
F18 C44 F16 105.8(15)
F17 C44 F16 104.0(15)
F16' C44 C43 120(3)
F18' C44 C43 111(2)
F17' C44 C43 116(2)
F18 C44 C43 117(2)
F17 C44 C43 115(2)
F16 C44 C43 108(2)
O14 C45 O13 130.9(19)
O14 C45 C46 118(2)
O13 C45 C46 111.1(17)
F19 C46 F20 106.8(14)
F19 C46 F21 104.7(14)
F20 C46 F21 105.1(13)
F19 C46 C45 113.0(16)
F20 C46 C45 114.4(17)
F21 C46 C45 112.0(17)
N1 C47 C48 174(3)
C47 C48 H48A 109.5
C47 C48 H48B 109.5
H48A C48 H48B 109.5
C47 C48 H48C 109.5
H48A C48 H48C 109.5
H48B C48 H48C 109.5
N2 C49 C50 176(5)
N3 C51 C52 173(4)
C51 C52 H52A 109.5
C51 C52 H52B 109.5
H52A C52 H52B 109.5
C51 C52 H52C 109.5
H52A C52 H52C 109.5
H52B C52 H52C 109.5
N4 C53 C54 178(5)
C53 C54 H54A 109.5
C53 C54 H54B 109.5
H54A C54 H54B 109.5
C53 C54 H54C 109.5
H54A C54 H54C 109.5
H54B C54 H54C 109.5
C47 N1 Ag7 175(2)
C53 N4 Ag17 174(2)
C33 O1 Ag1 114.0(12)
C33 O2 Ag4 124.7(19)
C35 O3 Ag2 113.5(13)
C37 O5 Ag4 135.8(15)
C37 O6 Ag11 119.7(14)
C39 O7 Ag6 135(2)
C41 O9 Ag3 127(3)
C41 O10 Ag15 140(3)
C43 O11 Ag14 131.9(14)
C43 O12 Ag16 121.7(14)
C45 O13 Ag14 124.3(13)
C45 O14 Ag7 127.0(15)
C1 S1 Ag5 112.9(5)
C1 S1 Ag6 111.2(5)
Ag5 S1 Ag6 77.89(13)
C1 S1 Ag2 109.4(5)
Ag5 S1 Ag2 137.38(18)
Ag6 S1 Ag2 82.75(14)
C1 S1 Ag1 116.5(5)
Ag5 S1 Ag1 78.08(13)
Ag6 S1 Ag1 131.80(17)
Ag2 S1 Ag1 87.60(15)
C5 S2 Ag10 111.5(5)
C5 S2 Ag3 112.3(6)
Ag10 S2 Ag3 82.10(14)
C5 S2 Ag4 113.6(5)
Ag10 S2 Ag4 79.81(14)
Ag3 S2 Ag4 134.01(18)
C5 S2 Ag1 116.6(5)
Ag10 S2 Ag1 131.88(18)
Ag3 S2 Ag1 78.41(14)
Ag4 S2 Ag1 83.02(15)
C9 S3 Ag8 115.0(5)
C9 S3 Ag3 112.3(5)
Ag8 S3 Ag3 81.82(14)
C9 S3 Ag2 110.3(5)
Ag8 S3 Ag2 134.22(19)
Ag3 S3 Ag2 86.90(15)
C9 S3 Ag7 112.0(5)
Ag8 S3 Ag7 74.82(13)
Ag3 S3 Ag7 135.33(18)
Ag2 S3 Ag7 83.11(15)
C13 S4 Ag5 113.5(6)
C13 S4 Ag12 114.1(6)
Ag5 S4 Ag12 90.91(16)
C13 S4 Ag11 117.2(6)
Ag5 S4 Ag11 127.67(19)
Ag12 S4 Ag11 80.16(14)
C13 S4 Ag4 111.7(6)
Ag5 S4 Ag4 73.85(13)
Ag12 S4 Ag4 134.09(19)
Ag11 S4 Ag4 76.39(15)
C17 S5 Ag13 112.8(6)
C17 S5 Ag6 114.2(6)
Ag13 S5 Ag6 84.19(15)
C17 S5 Ag14 113.0(6)
Ag13 S5 Ag14 78.28(14)
Ag6 S5 Ag14 132.87(18)
C17 S5 Ag7 113.8(6)
Ag13 S5 Ag7 133.32(18)
Ag6 S5 Ag7 78.05(14)
Ag14 S5 Ag7 82.99(15)
C21 S6 Ag8 115.6(5)
C21 S6 Ag15 115.4(5)
Ag8 S6 Ag15 85.49(15)
C21 S6 Ag16 115.8(5)
Ag8 S6 Ag16 127.96(18)
Ag15 S6 Ag16 79.92(14)
C21 S6 Ag14 111.2(5)
Ag8 S6 Ag14 78.82(13)
Ag15 S6 Ag14 133.18(19)
Ag16 S6 Ag14 76.01(13)
C25 S7 Ag15 113.4(5)
C25 S7 Ag10 110.5(5)
Ag15 S7 Ag10 76.75(13)
C25 S7 Ag17 113.3(5)
Ag15 S7 Ag17 89.37(16)
Ag10 S7 Ag17 136.07(18)
C25 S7 Ag11 112.4(5)
Ag15 S7 Ag11 131.74(18)
Ag10 S7 Ag11 73.91(13)
Ag17 S7 Ag11 86.11(16)
C29 S8 Ag12 113.4(5)
C29 S8 Ag13 110.0(5)
Ag12 S8 Ag13 73.98(13)
C29 S8 Ag17 113.2(5)
Ag12 S8 Ag17 86.25(16)
Ag13 S8 Ag17 136.75(18)
C29 S8 Ag16 111.6(5)
Ag12 S8 Ag16 131.57(18)
Ag13 S8 Ag16 74.91(13)
Ag17 S8 Ag16 91.88(17)
O1 Ag1 Cl1 98.3(6)
O1 Ag1 S2 110.9(4)
Cl1 Ag1 S2 104.4(5)
O1 Ag1 S1 112.2(4)
Cl1 Ag1 S1 108.4(4)
S2 Ag1 S1 119.94(14)
O1 Ag1 Ag3 158.9(4)
Cl1 Ag1 Ag3 82.4(6)
S2 Ag1 Ag3 49.24(10)
S1 Ag1 Ag3 87.25(11)
O1 Ag1 Ag5 98.2(3)
Cl1 Ag1 Ag5 156.1(4)
S2 Ag1 Ag5 85.58(11)
S1 Ag1 Ag5 48.84(10)
Ag3 Ag1 Ag5 88.27(7)
O1 Ag1 Ag4 78.5(3)
Cl1 Ag1 Ag4 145.5(4)
S2 Ag1 Ag4 48.14(11)
S1 Ag1 Ag4 104.36(11)
Ag3 Ag1 Ag4 88.95(6)
Ag5 Ag1 Ag4 55.55(5)
O3 Ag2 S3 125.9(5)
O3 Ag2 S1 115.9(5)
S3 Ag2 S1 118.01(15)
O3 Ag2 Ag6 130.0(4)
S3 Ag2 Ag6 85.32(11)
S1 Ag2 Ag6 48.59(11)
S2 Ag3 S3 161.99(18)
S2 Ag3 O9 106.3(8)
S3 Ag3 O9 91.6(8)
S2 Ag3 Ag1 52.35(11)
S3 Ag3 Ag1 111.39(13)
O9 Ag3 Ag1 152.1(10)
S2 Ag3 Ag9 85.92(13)
S3 Ag3 Ag9 86.57(13)
O9 Ag3 Ag9 107.2(10)
Ag1 Ag3 Ag9 90.36(10)
S2 Ag3 Ag8 134.91(12)
S3 Ag3 Ag8 48.86(11)
O9 Ag3 Ag8 70.7(10)
Ag1 Ag3 Ag8 136.45(8)
Ag9 Ag3 Ag8 54.99(8)
S2 Ag3 Ag10 48.86(11)
S3 Ag3 Ag10 134.16(12)
O9 Ag3 Ag10 82.8(8)
Ag1 Ag3 Ag10 91.46(6)
Ag9 Ag3 Ag10 52.86(8)
Ag8 Ag3 Ag10 86.99(6)
O5 Ag4 S2 112.1(7)
O5 Ag4 O2 116.5(9)
S2 Ag4 O2 111.1(4)
O5 Ag4 S4 105.3(5)
S2 Ag4 S4 122.56(15)
O2 Ag4 S4 87.7(5)
O5 Ag4 Cl1' 58.8(10)
S2 Ag4 Cl1' 109.3(8)
O2 Ag4 Cl1' 64.3(11)
S4 Ag4 Cl1' 127.3(8)
O5 Ag4 Ag5 154.6(5)
S2 Ag4 Ag5 88.62(11)
O2 Ag4 Ag5 65.4(7)
S4 Ag4 Ag5 49.54(10)
Cl1' Ag4 Ag5 129.7(8)
O5 Ag4 Ag10 96.1(6)
S2 Ag4 Ag10 48.85(11)
O2 Ag4 Ag10 147.3(6)
S4 Ag4 Ag10 86.07(11)
Cl1' Ag4 Ag10 140.7(8)
Ag5 Ag4 Ag10 86.44(7)
O5 Ag4 Ag11 71.0(4)
S2 Ag4 Ag11 105.02(12)
O2 Ag4 Ag11 135.0(4)
S4 Ag4 Ag11 49.67(10)
Cl1' Ag4 Ag11 126.6(8)
Ag5 Ag4 Ag11 90.02(7)
Ag10 Ag4 Ag11 56.25(5)
O5 Ag4 Ag1 146.2(5)
S2 Ag4 Ag1 48.83(10)
O2 Ag4 Ag1 63.7(4)
S4 Ag4 Ag1 108.47(11)
Cl1' Ag4 Ag1 97.9(8)
Ag5 Ag4 Ag1 58.96(5)
Ag10 Ag4 Ag1 88.09(6)
Ag11 Ag4 Ag1 135.33(7)
S4 Ag5 S1 173.92(17)
S4 Ag5 Ag4 56.60(12)
S1 Ag5 Ag4 118.54(12)
S4 Ag5 Ag9 86.07(14)
S1 Ag5 Ag9 90.36(13)
Ag4 Ag5 Ag9 89.71(9)
S4 Ag5 Ag6 129.31(13)
S1 Ag5 Ag6 51.46(11)
Ag4 Ag5 Ag6 142.05(8)
Ag9 Ag5 Ag6 57.17(8)
S4 Ag5 Ag1 122.06(14)
S1 Ag5 Ag1 53.09(11)
Ag4 Ag5 Ag1 65.49(6)
Ag9 Ag5 Ag1 91.96(9)
Ag6 Ag5 Ag1 95.15(7)
S5 Ag6 S1 164.77(17)
S5 Ag6 O7 104.8(5)
S1 Ag6 O7 90.0(5)
S5 Ag6 Ag9 88.22(13)
S1 Ag6 Ag9 92.99(14)
O7 Ag6 Ag9 100.7(6)
S5 Ag6 Ag5 140.66(12)
S1 Ag6 Ag5 50.65(11)
O7 Ag6 Ag5 61.7(6)
Ag9 Ag6 Ag5 61.41(9)
S5 Ag6 Ag7 52.56(11)
S1 Ag6 Ag7 112.22(12)
O7 Ag6 Ag7 154.2(6)
Ag9 Ag6 Ag7 91.56(10)
Ag5 Ag6 Ag7 143.08(7)
S5 Ag6 Ag2 116.11(13)
S1 Ag6 Ag2 48.66(11)
O7 Ag6 Ag2 136.7(5)
Ag9 Ag6 Ag2 94.45(10)
Ag5 Ag6 Ag2 92.16(6)
Ag7 Ag6 Ag2 63.56(6)
S5 Ag6 Ag13 47.46(10)
S1 Ag6 Ag13 142.80(12)
O7 Ag6 Ag13 77.7(5)
Ag9 Ag6 Ag13 56.13(9)
Ag5 Ag6 Ag13 93.34(7)
Ag7 Ag6 Ag13 90.80(6)
Ag2 Ag6 Ag13 141.65(7)
O14 Ag7 N1 105.2(7)
O14 Ag7 S5 116.5(3)
N1 Ag7 S5 109.4(6)
O14 Ag7 S3 98.7(4)
N1 Ag7 S3 104.5(5)
S5 Ag7 S3 120.86(14)
O14 Ag7 Ag8 85.1(4)
N1 Ag7 Ag8 153.8(5)
S5 Ag7 Ag8 86.09(11)
S3 Ag7 Ag8 49.54(10)
O14 Ag7 Ag6 163.0(4)
N1 Ag7 Ag6 89.9(5)
S5 Ag7 Ag6 49.39(11)
S3 Ag7 Ag6 84.61(11)
Ag8 Ag7 Ag6 84.41(6)
S6 Ag8 S3 173.15(17)
S6 Ag8 Ag9 90.57(14)
S3 Ag8 Ag9 92.41(14)
S6 Ag8 Ag7 118.05(12)
S3 Ag8 Ag7 55.64(12)
Ag9 Ag8 Ag7 93.15(10)
S6 Ag8 Ag14 53.02(11)
S3 Ag8 Ag14 120.77(13)
Ag9 Ag8 Ag14 90.16(9)
Ag7 Ag8 Ag14 65.14(6)
S6 Ag8 Ag3 137.27(12)
S3 Ag8 Ag3 49.31(11)
Ag9 Ag8 Ag3 62.25(9)
Ag7 Ag8 Ag3 97.03(7)
Ag14 Ag8 Ag3 147.15(7)
S6 Ag8 Ag15 47.59(11)
S3 Ag8 Ag15 138.86(12)
Ag9 Ag8 Ag15 59.52(9)
Ag7 Ag8 Ag15 144.54(7)
Ag14 Ag8 Ag15 90.93(6)
Ag3 Ag8 Ag15 89.69(6)
Ag10 Ag9 Ag13 143.31(16)
Ag10 Ag9 Ag8 99.12(13)
Ag13 Ag9 Ag8 93.15(12)
Ag10 Ag9 Ag6 146.04(16)
Ag13 Ag9 Ag6 67.32(9)
Ag8 Ag9 Ag6 90.71(12)
Ag10 Ag9 Ag5 92.13(12)
Ag13 Ag9 Ag5 100.16(13)
Ag8 Ag9 Ag5 140.31(15)
Ag6 Ag9 Ag5 61.42(9)
Ag10 Ag9 Ag12 95.46(13)
Ag13 Ag9 Ag12 58.88(9)
Ag8 Ag9 Ag12 146.90(15)
Ag6 Ag9 Ag12 93.57(12)
Ag5 Ag9 Ag12 67.91(10)
Ag10 Ag9 Ag15 61.65(9)
Ag13 Ag9 Ag15 93.15(12)
Ag8 Ag9 Ag15 65.97(10)
Ag6 Ag9 Ag15 149.28(15)
Ag5 Ag9 Ag15 148.62(14)
Ag12 Ag9 Ag15 96.03(13)
Ag10 Ag9 Ag3 63.96(9)
Ag13 Ag9 Ag3 149.44(15)
Ag8 Ag9 Ag3 62.76(9)
Ag6 Ag9 Ag3 93.00(12)
Ag5 Ag9 Ag3 89.39(12)
Ag12 Ag9 Ag3 149.39(14)
Ag15 Ag9 Ag3 93.41(12)
S2 Ag10 S7 165.34(16)
S2 Ag10 Ag9 94.02(14)
S7 Ag10 Ag9 92.72(13)
S2 Ag10 Ag11 113.20(13)
S7 Ag10 Ag11 53.68(11)
Ag9 Ag10 Ag11 90.59(10)
S2 Ag10 Ag15 143.06(12)
S7 Ag10 Ag15 51.31(11)
Ag9 Ag10 Ag15 63.59(10)
Ag11 Ag10 Ag15 96.90(7)
S2 Ag10 Ag4 51.34(11)
S7 Ag10 Ag4 115.49(12)
Ag9 Ag10 Ag4 91.60(10)
Ag11 Ag10 Ag4 61.95(6)
Ag15 Ag10 Ag4 148.24(8)
S2 Ag10 Ag3 49.04(11)
S7 Ag10 Ag3 145.04(12)
Ag9 Ag10 Ag3 63.18(9)
Ag11 Ag10 Ag3 142.96(8)
Ag15 Ag10 Ag3 94.02(7)
Ag4 Ag10 Ag3 91.46(6)
O6 Ag11 S4 114.0(5)
O6 Ag11 S7 113.8(5)
S4 Ag11 S7 128.49(15)
O6 Ag11 Ag10 111.1(5)
S4 Ag11 Ag10 92.80(12)
S7 Ag11 Ag10 52.41(11)
O6 Ag11 Ag12 154.2(5)
S4 Ag11 Ag12 48.94(12)
S7 Ag11 Ag12 90.12(11)
Ag10 Ag11 Ag12 90.79(7)
O6 Ag11 Ag4 84.5(4)
S4 Ag11 Ag4 53.94(12)
S7 Ag11 Ag4 114.08(12)
Ag10 Ag11 Ag4 61.80(6)
Ag12 Ag11 Ag4 94.69(7)
S4 Ag12 S8 160.19(18)
S4 Ag12 Ag13 135.50(13)
S8 Ag12 Ag13 53.03(11)
S4 Ag12 Ag9 85.49(14)
S8 Ag12 Ag9 89.05(13)
Ag13 Ag12 Ag9 57.82(9)
S4 Ag12 Ag11 50.90(12)
S8 Ag12 Ag11 109.54(13)
Ag13 Ag12 Ag11 134.30(9)
Ag9 Ag12 Ag11 82.97(9)
S5 Ag13 S8 166.86(17)
S5 Ag13 Ag9 89.19(14)
S8 Ag13 Ag9 92.87(14)
S5 Ag13 Ag12 138.26(13)
S8 Ag13 Ag12 52.99(11)
Ag9 Ag13 Ag12 63.30(10)
S5 Ag13 Ag16 113.82(13)
S8 Ag13 Ag16 53.20(11)
Ag9 Ag13 Ag16 91.21(10)
Ag12 Ag13 Ag16 98.40(7)
S5 Ag13 Ag14 52.52(11)
S8 Ag13 Ag14 114.42(13)
Ag9 Ag13 Ag14 91.50(10)
Ag12 Ag13 Ag14 148.39(8)
Ag16 Ag13 Ag14 61.31(6)
S5 Ag13 Ag6 48.35(11)
S8 Ag13 Ag6 141.47(12)
Ag9 Ag13 Ag6 56.54(9)
Ag12 Ag13 Ag6 89.95(7)
Ag16 Ag13 Ag6 138.35(8)
Ag14 Ag13 Ag6 91.28(6)
O13 Ag14 O11 89.6(6)
O13 Ag14 S5 108.2(4)
O11 Ag14 S5 113.1(5)
O13 Ag14 S6 111.1(5)
O11 Ag14 S6 109.7(4)
S5 Ag14 S6 120.77(14)
O13 Ag14 Ag13 157.0(4)
O11 Ag14 Ag13 96.0(5)
S5 Ag14 Ag13 49.20(11)
S6 Ag14 Ag13 87.96(11)
O13 Ag14 Ag16 144.6(4)
O11 Ag14 Ag16 73.5(4)
S5 Ag14 Ag16 107.00(11)
S6 Ag14 Ag16 50.68(10)
Ag13 Ag14 Ag16 57.82(5)
O13 Ag14 Ag8 97.9(4)
O11 Ag14 Ag8 157.9(4)
S5 Ag14 Ag8 84.44(11)
S6 Ag14 Ag8 48.16(10)
Ag13 Ag14 Ag8 85.16(6)
Ag16 Ag14 Ag8 88.75(6)
S6 Ag15 S7 160.86(17)
S6 Ag15 O10 104.6(8)
S7 Ag15 O10 94.0(9)
S6 Ag15 Ag10 133.67(12)
S7 Ag15 Ag10 51.94(11)
O10 Ag15 Ag10 63.8(11)
S6 Ag15 Ag9 86.13(13)
S7 Ag15 Ag9 86.78(13)
O10 Ag15 Ag9 98.4(11)
Ag10 Ag15 Ag9 54.76(8)
S6 Ag15 Ag16 50.83(11)
S7 Ag15 Ag16 110.84(13)
O10 Ag15 Ag16 155.1(9)
Ag10 Ag15 Ag16 133.84(8)
Ag9 Ag15 Ag16 85.24(9)
S6 Ag15 Ag8 46.92(10)
S7 Ag15 Ag8 137.08(12)
O10 Ag15 Ag8 76.4(8)
Ag10 Ag15 Ag8 87.49(6)
Ag9 Ag15 Ag8 54.51(9)
Ag16 Ag15 Ag8 86.06(6)
O12 Ag16 S6 115.0(4)
O12 Ag16 S8 112.1(5)
S6 Ag16 S8 127.39(15)
O12 Ag16 Ag13 107.5(5)
S6 Ag16 Ag13 91.83(11)
S8 Ag16 Ag13 51.89(11)
O12 Ag16 Ag14 83.3(4)
S6 Ag16 Ag14 53.31(10)
S8 Ag16 Ag14 112.67(12)
Ag13 Ag16 Ag14 60.86(6)
O12 Ag16 Ag15 157.7(5)
S6 Ag16 Ag15 49.26(10)
S8 Ag16 Ag15 89.40(11)
Ag13 Ag16 Ag15 90.18(6)
Ag14 Ag16 Ag15 94.13(6)
N4 Ag17 S7 122.9(7)
N4 Ag17 S8 122.5(7)
S7 Ag17 S8 114.16(16)

loop_
_geom_bond_atom_site_label_1
_geom_bond_atom_site_label_2
_geom_bond_distance
C1 C2 1.504(14)
C1 C3 1.506(14)
C1 C4 1.525(14)
C1 S1 1.881(12)
C2 H2A 0.9600
C2 H2B 0.9600
C2 H2C 0.9600
C3 H3A 0.9600
C3 H3B 0.9600
C3 H3C 0.9600
C4 H4A 0.9600
C4 H4B 0.9600
C4 H4C 0.9600
C5 C6 1.503(14)
C5 C8 1.505(14)
C5 C7 1.511(14)
C5 S2 1.893(12)
C6 H6A 0.9600
C6 H6B 0.9600
C6 H6C 0.9600
C7 H7A 0.9600
C7 H7B 0.9600
C7 H7C 0.9600
C8 H8A 0.9600
C8 H8B 0.9600
C8 H8C 0.9600
C9 C11 1.509(14)
C9 C10 1.514(14)
C9 C12 1.517(14)
C9 S3 1.889(12)
C10 H10A 0.9600
C10 H10B 0.9600
C10 H10C 0.9600
C11 H11A 0.9600
C11 H11B 0.9600
C11 H11C 0.9600
C12 H12A 0.9600
C12 H12B 0.9600
C12 H12C 0.9600
C13 C16 1.485(16)
C13 C15 1.496(16)
C13 C14 1.505(16)
C13 S4 1.880(13)
C14 H14A 0.9600
C14 H14B 0.9600
C14 H14C 0.9600
C15 H15A 0.9600
C15 H15B 0.9600
C15 H15C 0.9600
C16 H16A 0.9600
C16 H16B 0.9600
C16 H16C 0.9600
C17 C20 1.482(16)
C17 C19 1.492(15)
C17 C18 1.493(16)
C17 S5 1.905(13)
C18 H18A 0.9600
C18 H18B 0.9600
C18 H18C 0.9600
C19 H19A 0.9600
C19 H19B 0.9600
C19 H19C 0.9600
C20 H20A 0.9600
C20 H20B 0.9600
C20 H20C 0.9600
C21 C22 1.483(15)
C21 C24 1.510(15)
C21 C23 1.520(15)
C21 S6 1.885(12)
C22 H22A 0.9600
C22 H22B 0.9600
C22 H22C 0.9600
C23 H23A 0.9600
C23 H23B 0.9600
C23 H23C 0.9600
C24 H24A 0.9600
C24 H24B 0.9600
C24 H24C 0.9600
C25 C28 1.497(14)
C25 C27 1.509(14)
C25 C26 1.517(14)
C25 S7 1.894(12)
C26 H26A 0.9600
C26 H26B 0.9600
C26 H26C 0.9600
C27 H27A 0.9600
C27 H27B 0.9600
C27 H27C 0.9600
C28 H28A 0.9600
C28 H28B 0.9600
C28 H28C 0.9600
C29 C32 1.507(15)
C29 C31 1.514(14)
C29 C30 1.515(15)
C29 S8 1.895(12)
C30 H30A 0.9600
C30 H30B 0.9600
C30 H30C 0.9600
C31 H31A 0.9600
C31 H31B 0.9600
C31 H31C 0.9600
C32 H32A 0.9600
C32 H32B 0.9600
C32 H32C 0.9600
C33 O1 1.20(2)
C33 O2 1.23(2)
C33 C34 1.513(19)
C34 F1 1.304(15)
C34 F2 1.315(15)
C34 F3 1.316(15)
C35 O4 1.19(3)
C35 O3 1.25(3)
C35 C36 1.516(19)
C36 F6 1.318(16)
C36 F5 1.325(16)
C36 F4 1.327(16)
C36 F4' 1.36(2)
C36 F6' 1.37(2)
C36 F5' 1.37(2)
C37 O5 1.23(3)
C37 O6 1.25(3)
C37 C38 1.501(19)
C38 F9 1.308(16)
C38 F7 1.313(16)
C38 F8 1.324(16)
C38 F8' 1.35(2)
C38 F7' 1.36(2)
C38 F9' 1.37(2)
C39 O7 1.18(3)
C39 O8 1.26(3)
C39 C40 1.51(2)
C40 F10 1.290(17)
C40 F11 1.296(16)
C40 F12 1.299(17)
C41 O10 1.18(4)
C41 O9 1.22(5)
C41 C42 1.51(2)
C42 F15 1.276(17)
C42 F13 1.291(17)
C42 F14 1.305(17)
C43 O11 1.21(3)
C43 O12 1.25(3)
C43 C44 1.511(19)
C44 F16' 1.31(2)
C44 F18' 1.32(2)
C44 F17' 1.32(2)
C44 F18 1.329(16)
C44 F17 1.335(16)
C44 F16 1.341(16)
C45 O14 1.16(2)
C45 O13 1.27(2)
C45 C46 1.513(19)
C46 F19 1.326(15)
C46 F20 1.334(15)
C46 F21 1.343(15)
C47 N1 1.04(3)
C47 C48 1.49(3)
C48 H48A 0.9600
C48 H48B 0.9600
C48 H48C 0.9600
N2 C49 1.092(18)
C49 C50 1.367(19)
C51 N3 1.06(4)
C51 C52 1.45(5)
C52 H52A 0.9600
C52 H52B 0.9600
C52 H52C 0.9600
C53 N4 1.11(4)
C53 C54 1.43(5)
C54 H54A 0.9600
C54 H54B 0.9600
C54 H54C 0.9600
N1 Ag7 2.414(19)
N4 Ag17 2.28(2)
O1 Ag1 2.360(13)
O2 Ag4 2.56(3)
O3 Ag2 2.291(16)
O5 Ag4 2.353(18)
O6 Ag11 2.268(16)
O7 Ag6 2.570(19)
O9 Ag3 2.56(3)
O10 Ag15 2.60(3)
O11 Ag14 2.363(15)
O12 Ag16 2.283(16)
O13 Ag14 2.362(14)
O14 Ag7 2.380(16)
S1 Ag5 2.446(4)
S1 Ag6 2.474(4)
S1 Ag2 2.476(5)
S1 Ag1 2.598(5)
S2 Ag10 2.443(4)
S2 Ag3 2.449(5)
S2 Ag4 2.533(5)
S2 Ag1 2.560(5)
S3 Ag8 2.439(4)
S3 Ag3 2.456(5)
S3 Ag2 2.464(5)
S3 Ag7 2.646(5)
S4 Ag5 2.424(4)
S4 Ag12 2.436(5)
S4 Ag11 2.508(5)
S4 Ag4 2.659(5)
S5 Ag13 2.424(5)
S5 Ag6 2.458(5)
S5 Ag14 2.541(5)
S5 Ag7 2.570(5)
S6 Ag8 2.427(4)
S6 Ag15 2.453(4)
S6 Ag16 2.510(5)
S6 Ag14 2.602(4)
S7 Ag15 2.463(4)
S7 Ag10 2.484(4)
S7 Ag17 2.516(5)
S7 Ag11 2.526(5)
S8 Ag12 2.475(5)
S8 Ag13 2.476(5)
S8 Ag17 2.516(5)
S8 Ag16 2.520(5)
Ag1 Cl1 2.409(15)
Ag1 Ag3 3.168(3)
Ag1 Ag5 3.179(3)
Ag1 Ag4 3.376(3)
Ag2 Ag6 3.272(3)
Ag3 Ag9 3.191(4)
Ag3 Ag8 3.206(3)
Ag3 Ag10 3.213(3)
Ag4 Cl1' 2.81(5)
Ag4 Ag5 3.059(3)
Ag4 Ag10 3.193(3)
Ag4 Ag11 3.197(3)
Ag5 Ag9 3.092(5)
Ag5 Ag6 3.092(3)
Ag6 Ag9 2.959(4)
Ag6 Ag7 3.167(3)
Ag6 Ag13 3.273(3)
Ag7 Ag8 3.094(2)
Ag8 Ag9 2.953(4)
Ag8 Ag14 3.196(3)
Ag8 Ag15 3.313(3)
Ag9 Ag10 2.850(4)
Ag9 Ag13 2.945(4)
Ag9 Ag12 3.109(4)
Ag9 Ag15 3.126(4)
Ag10 Ag11 3.012(3)
Ag10 Ag15 3.071(3)
Ag11 Ag12 3.184(3)
Ag12 Ag13 2.979(3)
Ag13 Ag16 3.038(3)
Ag13 Ag14 3.135(3)
Ag14 Ag16 3.149(3)
Ag15 Ag16 3.188(3)

loop_
_geom_torsion_atom_site_label_1
_geom_torsion_atom_site_label_2
_geom_torsion_atom_site_label_3
_geom_torsion_atom_site_label_4
_geom_torsion
O1 C33 C34 F1 -51(3)
O2 C33 C34 F1 126(3)
O1 C33 C34 F2 -173(2)
O2 C33 C34 F2 4(3)
O1 C33 C34 F3 69(3)
O2 C33 C34 F3 -115(3)
O4 C35 C36 F6 -14(4)
O3 C35 C36 F6 167(2)
O4 C35 C36 F5 -135(3)
O3 C35 C36 F5 46(3)
O4 C35 C36 F4 105(3)
O3 C35 C36 F4 -74(3)
O4 C35 C36 F4' 157(4)
O3 C35 C36 F4' -22(4)
O4 C35 C36 F6' 32(4)
O3 C35 C36 F6' -146(3)
O4 C35 C36 F5' -80(4)
O3 C35 C36 F5' 102(3)
O5 C37 C38 F9 -107(3)
O6 C37 C38 F9 79(3)
O5 C37 C38 F7 14(4)
O6 C37 C38 F7 -160(3)
O5 C37 C38 F8 133(3)
O6 C37 C38 F8 -41(3)
O5 C37 C38 F8' -174(3)
O6 C37 C38 F8' 12(3)
O5 C37 C38 F7' 62(3)
O6 C37 C38 F7' -111(3)
O5 C37 C38 F9' -55(3)
O6 C37 C38 F9' 132(3)
O7 C39 C40 F10 -26(4)
O8 C39 C40 F10 152(3)
O7 C39 C40 F11 93(3)
O8 C39 C40 F11 -89(3)
O7 C39 C40 F12 -146(3)
O8 C39 C40 F12 32(3)
O10 C41 C42 F15 -106(4)
O9 C41 C42 F15 72(4)
O10 C41 C42 F13 132(4)
O9 C41 C42 F13 -50(4)
O10 C41 C42 F14 15(4)
O9 C41 C42 F14 -167(3)
O11 C43 C44 F16' -153(3)
O12 C43 C44 F16' 30(3)
O11 C43 C44 F18' -33(3)
O12 C43 C44 F18' 151(3)
O11 C43 C44 F17' 82(3)
O12 C43 C44 F17' -95(3)
O11 C43 C44 F18 17(4)
O12 C43 C44 F18 -160(3)
O11 C43 C44 F17 142(3)
O12 C43 C44 F17 -35(3)
O11 C43 C44 F16 -102(3)
O12 C43 C44 F16 81(3)
O14 C45 C46 F19 118(2)
O13 C45 C46 F19 -61(2)
O14 C45 C46 F20 -4(3)
O13 C45 C46 F20 176.7(17)
O14 C45 C46 F21 -124(2)
O13 C45 C46 F21 57(2)
O2 C33 O1 Ag1 22(4)
C34 C33 O1 Ag1 -161.3(14)
O1 C33 O2 Ag4 34(4)
C34 C33 O2 Ag4 -142.7(17)
O4 C35 O3 Ag2 -2(4)
C36 C35 O3 Ag2 176.4(13)
O6 C37 O5 Ag4 -2(5)
C38 C37 O5 Ag4 -175.3(19)
O5 C37 O6 Ag11 12(4)
C38 C37 O6 Ag11 -175.0(14)
O8 C39 O7 Ag6 35(6)
C40 C39 O7 Ag6 -148(2)
O10 C41 O9 Ag3 7(8)
C42 C41 O9 Ag3 -171(2)
O9 C41 O10 Ag15 53(10)
C42 C41 O10 Ag15 -129(4)
O12 C43 O11 Ag14 11(4)
C44 C43 O11 Ag14 -165.6(15)
O11 C43 O12 Ag16 0(4)
C44 C43 O12 Ag16 176.6(13)
O14 C45 O13 Ag14 -26(4)
C46 C45 O13 Ag14 152.8(13)
O13 C45 O14 Ag7 -6(4)
C46 C45 O14 Ag7 175.2(13)
C2 C1 S1 Ag5 -114.2(10)
C3 C1 S1 Ag5 124.6(9)
C4 C1 S1 Ag5 5.8(11)
C2 C1 S1 Ag6 -28.8(11)
C3 C1 S1 Ag6 -150.0(9)
C4 C1 S1 Ag6 91.2(10)
C2 C1 S1 Ag2 60.8(10)
C3 C1 S1 Ag2 -60.4(10)
C4 C1 S1 Ag2 -179.1(9)
C2 C1 S1 Ag1 158.1(9)
C3 C1 S1 Ag1 36.9(11)
C4 C1 S1 Ag1 -81.9(10)
C6 C5 S2 Ag10 120.4(12)
C8 C5 S2 Ag10 -1.2(13)
C7 C5 S2 Ag10 -120.1(12)
C6 C5 S2 Ag3 30.3(13)
C8 C5 S2 Ag3 -91.3(12)
C7 C5 S2 Ag3 149.8(12)
C6 C5 S2 Ag4 -151.6(11)
C8 C5 S2 Ag4 86.8(12)
C7 C5 S2 Ag4 -32.1(13)
C6 C5 S2 Ag1 -57.6(13)
C8 C5 S2 Ag1 -179.1(11)
C7 C5 S2 Ag1 61.9(13)
C11 C9 S3 Ag8 120.7(9)
C10 C9 S3 Ag8 -119.7(9)
C12 C9 S3 Ag8 0.0(11)
C11 C9 S3 Ag3 -148.1(9)
C10 C9 S3 Ag3 -28.4(10)
C12 C9 S3 Ag3 91.3(9)
C11 C9 S3 Ag2 -52.9(10)
C10 C9 S3 Ag2 66.7(10)
C12 C9 S3 Ag2 -173.6(8)
C11 C9 S3 Ag7 37.7(10)
C10 C9 S3 Ag7 157.4(9)
C12 C9 S3 Ag7 -82.9(10)
C16 C13 S4 Ag5 131.2(12)
C15 C13 S4 Ag5 -108.3(12)
C14 C13 S4 Ag5 11.6(13)
C16 C13 S4 Ag12 28.9(13)
C15 C13 S4 Ag12 149.4(11)
C14 C13 S4 Ag12 -90.7(12)
C16 C13 S4 Ag11 -62.2(13)
C15 C13 S4 Ag11 58.3(13)
C14 C13 S4 Ag11 178.2(10)
C16 C13 S4 Ag4 -147.6(11)
C15 C13 S4 Ag4 -27.1(13)
C14 C13 S4 Ag4 92.8(12)
C22 C21 S6 Ag8 120.4(10)
C24 C21 S6 Ag8 0.1(12)
C23 C21 S6 Ag8 -118.7(10)
C22 C21 S6 Ag15 22.9(12)
C24 C21 S6 Ag15 -97.4(10)
C23 C21 S6 Ag15 143.8(10)
C22 C21 S6 Ag16 -67.9(11)
C24 C21 S6 Ag16 171.8(9)
C23 C21 S6 Ag16 53.0(12)
C22 C21 S6 Ag14 -152.2(10)
C24 C21 S6 Ag14 87.5(11)
C23 C21 S6 Ag14 -31.2(11)
C28 C25 S7 Ag15 -27.7(12)
C27 C25 S7 Ag15 -147.4(10)
C26 C25 S7 Ag15 92.8(11)
C28 C25 S7 Ag10 -111.7(11)
C27 C25 S7 Ag10 128.6(10)
C26 C25 S7 Ag10 8.9(12)
C28 C25 S7 Ag17 72.2(11)
C27 C25 S7 Ag17 -47.5(11)
C26 C25 S7 Ag17 -167.2(10)
C28 C25 S7 Ag11 167.9(10)
C27 C25 S7 Ag11 48.2(11)
C26 C25 S7 Ag11 -71.6(11)
C32 C29 S8 Ag12 -25.6(11)
C31 C29 S8 Ag12 -144.3(10)
C30 C29 S8 Ag12 94.8(10)
C32 C29 S8 Ag13 -106.2(10)
C31 C29 S8 Ag13 135.0(10)
C30 C29 S8 Ag13 14.2(11)
C32 C29 S8 Ag17 70.6(10)
C31 C29 S8 Ag17 -48.1(11)
C30 C29 S8 Ag17 -169.0(9)
C32 C29 S8 Ag16 172.6(9)
C31 C29 S8 Ag16 53.9(11)
C30 C29 S8 Ag16 -67.0(11)
